data_4306529
loop_
_publ_author_name
'Michael J. Zdilla'
'Atul K. Verma'
'Sonny C. Lee'

_publ_contact_author_address
;
 Department of Chemistry
 University of Waterloo
 200 University Avenue West
 Waterloo, Ontario  N2L 3G1
 CANADA
;
_publ_contact_author_email sclee@uwaterloo.ca
_publ_contact_author_fax 519-746-0435
_publ_contact_author_name 'Sonny C. Lee'
_publ_contact_author_phone '519-885-1211 x37501'
_publ_section_title
;
Reactivity of a Sterically Hindered Fe(II) Thiolate Dimer with Amines and
Hydrazines
;
_journal_name_full 'Inorganic Chemistry'
_journal_page_first 11382
_journal_page_last 11390
_journal_paper_doi 10.1021/ic801349y
_journal_volume 47
_journal_year 2008
_chemical_compound_source 'Chemical Synthesis, S.C. Lee Lab'
_chemical_formula_moiety '[(Fe 3+) (C13 H12 N2 1-)2 (C24 H17 S 1-)], (C6 H6)'
_chemical_formula_structural 'Fe(N2 C13 H12)2(S C24 H17), (C6 H6)'
_chemical_formula_sum 'C56 H47 Fe N4 S'
_chemical_formula_weight 863.89
_chemical_name_common 'ortho-semidine complex (5a)'
_chemical_name_systematic
;
bis(N-methylphenyl-N'-phenyl-o-semidino)
2,4,6-triphenylbenzenethiolatoiron(III)
;
_space_group_IT_number 14
_symmetry_cell_setting monoclinic
_symmetry_space_group_name_Hall '-P 2ybc'
_symmetry_space_group_name_H-M 'P 1 21/c 1'
_atom_sites_solution_hydrogens geom
_atom_sites_solution_primary direct
_atom_sites_solution_secondary difmap
_audit_creation_method SHELXL-97
_cell_angle_alpha 90.00
_cell_angle_beta 112.67(3)
_cell_angle_gamma 90.00
_cell_formula_units_Z 4
_cell_length_a 11.363(2)
_cell_length_b 19.154(4)
_cell_length_c 21.950(4)
_cell_measurement_reflns_used 18063
_cell_measurement_temperature 200(2)
_cell_measurement_theta_max 25.01
_cell_measurement_theta_min 1.46
_cell_volume 4408.3(17)
_computing_cell_refinement DENZO-SMN
_computing_data_collection 'NONIUS COLLECT'
_computing_data_reduction 'DENZO-SMN, Platon, Siemens SHELXTL'
_computing_molecular_graphics 'Siemens SHELXTL'
_computing_publication_material 'CIFTAB, Siemens SHELXTL'
_computing_structure_refinement 'Siemens SHELXTL'
_computing_structure_solution 'Siemens SHELXTL'
_diffrn_ambient_temperature 200(2)
_diffrn_measured_fraction_theta_full 0.999
_diffrn_measured_fraction_theta_max 0.999
_diffrn_measurement_device_type 'Nonius KappaCCD'
_diffrn_measurement_method '\w scans'
_diffrn_radiation_monochromator graphite
_diffrn_radiation_source 'fine-focus sealed tube'
_diffrn_radiation_type MoK\a
_diffrn_radiation_wavelength 0.71073
_diffrn_reflns_av_R_equivalents 0.0400
_diffrn_reflns_av_sigmaI/netI 0.0490
_diffrn_reflns_limit_h_max 13
_diffrn_reflns_limit_h_min 0
_diffrn_reflns_limit_k_max 0
_diffrn_reflns_limit_k_min -22
_diffrn_reflns_limit_l_max 23
_diffrn_reflns_limit_l_min -26
_diffrn_reflns_number 18063
_diffrn_reflns_theta_full 25.01
_diffrn_reflns_theta_max 25.01
_diffrn_reflns_theta_min 1.46
_diffrn_standards_number 0
_exptl_absorpt_coefficient_mu 0.433
_exptl_absorpt_correction_type none
_exptl_crystal_colour 'Dark Purple'
_exptl_crystal_density_diffrn 1.302
_exptl_crystal_density_method 'not measured'
_exptl_crystal_description Block
_exptl_crystal_F_000 1812
_exptl_crystal_size_max 0.30
_exptl_crystal_size_mid 0.22
_exptl_crystal_size_min 0.11
_refine_diff_density_max 0.956
_refine_diff_density_min -0.574
_refine_diff_density_rms 0.092
_refine_ls_extinction_method none
_refine_ls_goodness_of_fit_ref 1.038
_refine_ls_hydrogen_treatment constr
_refine_ls_matrix_type full
_refine_ls_number_parameters 561
_refine_ls_number_reflns 7776
_refine_ls_number_restraints 3
_refine_ls_restrained_S_all 1.040
_refine_ls_R_factor_all 0.0719
_refine_ls_R_factor_gt 0.0530
_refine_ls_shift/su_max 0.023
_refine_ls_shift/su_mean 0.005
_refine_ls_structure_factor_coef Fsqd
_refine_ls_weighting_details 'calc w=1/[\s^2^(Fo^2^)+(0.0783P)^2^+4.2608P] where P=(Fo^2^+2Fc^2^)/3'
_refine_ls_weighting_scheme calc
_refine_ls_wR_factor_gt 0.1385
_refine_ls_wR_factor_ref 0.1541
_reflns_number_gt 6184
_reflns_number_total 7776
_reflns_threshold_expression >2sigma(I)
_cod_data_source_file ic801349y_si_002_6.cif
_cod_data_source_block 5a
_cod_original_cell_volume 4408.3(15)
_cod_database_code 4306529

loop_
_symmetry_equiv_pos_as_xyz
'x, y, z'
'-x, y+1/2, -z+1/2'
'-x, -y, -z'
'x, -y-1/2, z-1/2'

loop_
_atom_site_label
_atom_site_type_symbol
_atom_site_fract_x
_atom_site_fract_y
_atom_site_fract_z
_atom_site_U_iso_or_equiv
_atom_site_adp_type
_atom_site_occupancy
_atom_site_symmetry_multiplicity
_atom_site_calc_flag
_atom_site_refinement_flags
_atom_site_disorder_assembly
_atom_site_disorder_group
Fe1 Fe 0.31396(4) 0.12223(2) 0.38717(2) 0.02966(14) Uani 1 1 d . . .
N1 N 0.4231(2) 0.18582(12) 0.44963(12) 0.0315(5) Uani 1 1 d . . .
N2 N 0.2100(2) 0.05440(13) 0.32728(12) 0.0324(5) Uani 1 1 d . . .
N3 N 0.4711(2) 0.07191(12) 0.40847(12) 0.0315(5) Uani 1 1 d . . .
N4 N 0.1853(2) 0.11353(12) 0.42353(12) 0.0317(5) Uani 1 1 d . . .
S1 S 0.24992(7) 0.19606(4) 0.29960(4) 0.0366(2) Uani 1 1 d . . .
C1S C 0.8360(5) 0.0924(3) 0.0298(3) 0.0928(16) Uani 1 1 d D . .
H1SA H 0.8153 0.0792 -0.0149 0.111 Uiso 1 1 calc R . .
C2S C 0.9524(6) 0.1024(4) 0.0690(3) 0.117(2) Uani 1 1 d D . .
H2SA H 1.0198 0.0927 0.0547 0.140 Uiso 1 1 calc R . .
C3S C 0.7433(6) 0.1010(3) 0.0537(3) 0.0955(17) Uani 1 1 d D . .
H3SA H 0.6570 0.0923 0.0257 0.115 Uiso 1 1 calc R . .
C4S C 0.8877(6) 0.1396(3) 0.1612(3) 0.0952(17) Uani 1 1 d D . .
H4SA H 0.9044 0.1572 0.2042 0.114 Uiso 1 1 calc R . .
C5S C 0.9808(7) 0.1289(3) 0.1357(4) 0.118(2) Uani 1 1 d D . .
H5SA H 1.0669 0.1393 0.1628 0.142 Uiso 1 1 calc R . .
C6S C 0.7719(8) 0.1221(4) 0.1179(4) 0.133(3) Uani 1 1 d D . .
H6SA H 0.7035 0.1245 0.1326 0.159 Uiso 1 1 calc R . .
C11 C 0.3318(3) 0.27709(15) 0.31772(14) 0.0327(7) Uani 1 1 d . . .
C12 C 0.2699(3) 0.33783(16) 0.32783(15) 0.0351(7) Uani 1 1 d . . .
C13 C 0.3374(3) 0.40031(16) 0.34649(15) 0.0359(7) Uani 1 1 d . . .
H13A H 0.2941 0.4408 0.3520 0.043 Uiso 1 1 calc R . .
C14 C 0.4664(3) 0.40536(16) 0.35738(14) 0.0335(7) Uani 1 1 d . . .
C15 C 0.5246(3) 0.34629(15) 0.34523(14) 0.0329(7) Uani 1 1 d . . .
H15A H 0.6119 0.3489 0.3513 0.039 Uiso 1 1 calc R . .
C16 C 0.4603(3) 0.28313(15) 0.32451(14) 0.0314(6) Uani 1 1 d . . .
C21 C 0.5483(3) 0.17030(16) 0.47314(14) 0.0332(7) Uani 1 1 d . . .
C22 C 0.5760(3) 0.10464(16) 0.45081(14) 0.0324(7) Uani 1 1 d . . .
C23 C 0.7036(3) 0.07919(18) 0.47593(16) 0.0400(7) Uani 1 1 d . . .
H26A H 0.7227 0.0349 0.4626 0.048 Uiso 1 1 calc R . .
C24 C 0.7986(3) 0.11943(19) 0.51963(17) 0.0471(9) Uani 1 1 d . . .
H24A H 0.8838 0.1025 0.5366 0.057 Uiso 1 1 calc R . .
C25 C 0.7720(3) 0.1855(2) 0.53985(18) 0.0482(9) Uani 1 1 d . . .
H25A H 0.8399 0.2127 0.5694 0.058 Uiso 1 1 calc R . .
C26 C 0.6502(3) 0.21099(18) 0.51764(16) 0.0409(8) Uani 1 1 d . . .
H26B H 0.6337 0.2555 0.5318 0.049 Uiso 1 1 calc R . .
C27 C 0.3868(3) 0.25201(15) 0.47068(16) 0.0374(7) Uani 1 1 d . . .
H27A H 0.4087 0.2509 0.5184 0.056 Uiso 1 1 calc R . .
H27B H 0.2947 0.2591 0.4477 0.056 Uiso 1 1 calc R . .
H27C H 0.4325 0.2904 0.4600 0.056 Uiso 1 1 calc R . .
C31 C 0.1066(3) 0.03275(15) 0.33797(15) 0.0340(7) Uani 1 1 d . . .
C32 C 0.0944(3) 0.06530(15) 0.39358(15) 0.0317(6) Uani 1 1 d . . .
C33 C -0.0067(3) 0.04457(16) 0.41289(16) 0.0382(7) Uani 1 1 d . . .
H33A H -0.0153 0.0649 0.4504 0.046 Uiso 1 1 calc R . .
C34 C -0.0910(3) -0.00505(17) 0.37661(18) 0.0443(8) Uani 1 1 d . . .
H34A H -0.1583 -0.0191 0.3895 0.053 Uiso 1 1 calc R . .
C35 C -0.0806(3) -0.03577(18) 0.32068(19) 0.0480(8) Uani 1 1 d . . .
H35A H -0.1413 -0.0698 0.2962 0.058 Uiso 1 1 calc R . .
C36 C 0.0154(3) -0.01743(17) 0.30100(17) 0.0410(7) Uani 1 1 d . . .
H36A H 0.0211 -0.0381 0.2629 0.049 Uiso 1 1 calc R . .
C37 C 0.2266(3) 0.02899(17) 0.26833(15) 0.0383(7) Uani 1 1 d . . .
H37A H 0.2408 -0.0216 0.2718 0.057 Uiso 1 1 calc R . .
H37B H 0.3003 0.0521 0.2644 0.057 Uiso 1 1 calc R . .
H37C H 0.1499 0.0394 0.2292 0.057 Uiso 1 1 calc R . .
C41 C 0.4840(3) 0.00583(15) 0.38155(15) 0.0324(6) Uani 1 1 d . . .
C42 C 0.4243(3) -0.05270(16) 0.39374(15) 0.0365(7) Uani 1 1 d . . .
H42A H 0.3831 -0.0501 0.4240 0.044 Uiso 1 1 calc R . .
C43 C 0.4250(3) -0.11509(17) 0.36145(17) 0.0439(8) Uani 1 1 d . . .
H43A H 0.3833 -0.1550 0.3693 0.053 Uiso 1 1 calc R . .
C44 C 0.4864(3) -0.11934(18) 0.31776(17) 0.0454(8) Uani 1 1 d . . .
H44A H 0.4857 -0.1618 0.2953 0.054 Uiso 1 1 calc R . .
C45 C 0.5483(3) -0.06170(18) 0.30719(16) 0.0415(8) Uani 1 1 d . . .
H45A H 0.5918 -0.0649 0.2780 0.050 Uiso 1 1 calc R . .
C46 C 0.5478(3) 0.00091(17) 0.33869(15) 0.0370(7) Uani 1 1 d . . .
H46A H 0.5908 0.0404 0.3311 0.044 Uiso 1 1 calc R . .
C51 C 0.1667(3) 0.15420(15) 0.47367(15) 0.0319(6) Uani 1 1 d . . .
C52 C 0.2370(3) 0.14228(17) 0.54022(16) 0.0388(7) Uani 1 1 d . . .
H52A H 0.3008 0.1071 0.5534 0.047 Uiso 1 1 calc R . .
C53 C 0.2142(3) 0.18171(18) 0.58750(17) 0.0468(8) Uani 1 1 d . . .
H53A H 0.2619 0.1731 0.6330 0.056 Uiso 1 1 calc R . .
C54 C 0.1224(3) 0.23347(19) 0.56867(18) 0.0487(9) Uani 1 1 d . . .
H54A H 0.1066 0.2601 0.6012 0.058 Uiso 1 1 calc R . .
C55 C 0.0536(3) 0.24640(18) 0.50253(18) 0.0470(8) Uani 1 1 d . . .
H55A H -0.0093 0.2821 0.4896 0.056 Uiso 1 1 calc R . .
C56 C 0.0759(3) 0.20763(17) 0.45501(17) 0.0392(7) Uani 1 1 d . . .
H56A H 0.0295 0.2173 0.4096 0.047 Uiso 1 1 calc R . .
C121 C 0.1326(3) 0.33856(17) 0.32046(18) 0.0435(8) Uani 1 1 d . . .
C122 C 0.1002(4) 0.3712(2) 0.3681(2) 0.0597(11) Uani 1 1 d . . .
H12E H 0.1647 0.3914 0.4058 0.072 Uiso 1 1 calc R . .
C123 C -0.0283(5) 0.3744(3) 0.3609(3) 0.0777(15) Uani 1 1 d . . .
H12D H -0.0503 0.3969 0.3936 0.093 Uiso 1 1 calc R . .
C124 C -0.1213(4) 0.3454(3) 0.3071(3) 0.0862(18) Uani 1 1 d . . .
H12B H -0.2077 0.3472 0.3028 0.103 Uiso 1 1 calc R . .
C125 C -0.0904(4) 0.3134(2) 0.2589(3) 0.0760(15) Uani 1 1 d . . .
H12A H -0.1556 0.2934 0.2214 0.091 Uiso 1 1 calc R . .
C126 C 0.0361(3) 0.31049(18) 0.2650(2) 0.0550(10) Uani 1 1 d . . .
H12C H 0.0567 0.2893 0.2313 0.066 Uiso 1 1 calc R . .
C141 C 0.5397(3) 0.47155(16) 0.37995(15) 0.0367(7) Uani 1 1 d . . .
C142 C 0.5159(3) 0.51492(17) 0.42425(17) 0.0462(8) Uani 1 1 d . . .
H14E H 0.4488 0.5038 0.4383 0.055 Uiso 1 1 calc R . .
C143 C 0.5888(4) 0.57480(19) 0.44870(19) 0.0552(10) Uani 1 1 d . . .
H14D H 0.5717 0.6035 0.4796 0.066 Uiso 1 1 calc R . .
C144 C 0.6848(4) 0.5925(2) 0.42857(19) 0.0555(10) Uani 1 1 d . . .
H14B H 0.7349 0.6330 0.4456 0.067 Uiso 1 1 calc R . .
C145 C 0.7079(4) 0.5506(2) 0.38309(19) 0.0538(9) Uani 1 1 d . . .
H14C H 0.7732 0.5630 0.3681 0.065 Uiso 1 1 calc R . .
C146 C 0.6370(3) 0.49076(18) 0.35918(17) 0.0430(8) Uani 1 1 d . . .
H14A H 0.6546 0.4623 0.3282 0.052 Uiso 1 1 calc R . .
C161 C 0.5346(3) 0.22650(15) 0.30840(15) 0.0340(7) Uani 1 1 d . . .
C162 C 0.6587(3) 0.21186(16) 0.35167(16) 0.0369(7) Uani 1 1 d . . .
H16E H 0.6918 0.2334 0.3939 0.044 Uiso 1 1 calc R . .
C163 C 0.7348(3) 0.16622(18) 0.33392(19) 0.0474(8) Uani 1 1 d . . .
H16C H 0.8190 0.1564 0.3642 0.057 Uiso 1 1 calc R . .
C164 C 0.6888(4) 0.13494(18) 0.2724(2) 0.0508(9) Uani 1 1 d . . .
H16B H 0.7416 0.1043 0.2601 0.061 Uiso 1 1 calc R . .
C165 C 0.5658(4) 0.14843(18) 0.22909(19) 0.0499(9) Uani 1 1 d . . .
H16A H 0.5335 0.1269 0.1869 0.060 Uiso 1 1 calc R . .
C166 C 0.4883(3) 0.19375(17) 0.24711(16) 0.0405(7) Uani 1 1 d . . .
H16D H 0.4033 0.2023 0.2172 0.049 Uiso 1 1 calc R . .

loop_
_atom_site_aniso_label
_atom_site_aniso_U_11
_atom_site_aniso_U_22
_atom_site_aniso_U_33
_atom_site_aniso_U_23
_atom_site_aniso_U_13
_atom_site_aniso_U_12
Fe1 0.0294(2) 0.0261(2) 0.0353(3) -0.00240(17) 0.01439(18) -0.00198(16)
N1 0.0343(13) 0.0273(13) 0.0355(13) -0.0017(10) 0.0163(11) -0.0019(10)
N2 0.0321(12) 0.0293(13) 0.0356(13) 0.0007(11) 0.0128(11) 0.0002(10)
N3 0.0330(12) 0.0298(13) 0.0340(13) -0.0013(10) 0.0154(11) -0.0011(10)
N4 0.0317(12) 0.0290(13) 0.0362(14) -0.0018(11) 0.0150(11) -0.0005(10)
S1 0.0342(4) 0.0311(4) 0.0409(4) 0.0028(3) 0.0104(3) -0.0032(3)
C1S 0.076(3) 0.114(5) 0.080(3) -0.005(3) 0.020(3) -0.011(3)
C2S 0.075(4) 0.170(7) 0.100(5) 0.032(5) 0.028(3) 0.022(4)
C3S 0.095(4) 0.109(4) 0.090(4) -0.015(3) 0.044(3) -0.031(3)
C4S 0.082(4) 0.101(4) 0.109(5) 0.021(3) 0.043(4) -0.004(3)
C5S 0.103(5) 0.104(5) 0.110(5) 0.037(4) -0.001(4) -0.016(4)
C6S 0.135(6) 0.173(7) 0.117(5) -0.039(5) 0.078(5) -0.067(5)
C11 0.0337(15) 0.0292(16) 0.0332(16) 0.0040(12) 0.0109(13) 0.0005(12)
C12 0.0338(15) 0.0315(17) 0.0404(17) 0.0063(14) 0.0147(13) 0.0019(13)
C13 0.0436(17) 0.0302(16) 0.0369(17) 0.0045(13) 0.0189(14) 0.0078(14)
C14 0.0408(16) 0.0298(16) 0.0313(15) 0.0008(13) 0.0155(13) -0.0019(13)
C15 0.0331(15) 0.0315(17) 0.0348(16) 0.0009(13) 0.0139(13) 0.0001(13)
C16 0.0354(15) 0.0292(16) 0.0299(15) 0.0011(12) 0.0131(12) 0.0010(12)
C21 0.0338(15) 0.0339(17) 0.0337(16) -0.0010(13) 0.0150(13) -0.0039(13)
C22 0.0311(15) 0.0352(17) 0.0334(16) 0.0003(13) 0.0154(13) -0.0010(12)
C23 0.0358(16) 0.047(2) 0.0388(17) -0.0015(15) 0.0158(14) 0.0033(14)
C24 0.0330(16) 0.064(2) 0.0434(19) -0.0025(17) 0.0140(15) 0.0015(15)
C25 0.0372(17) 0.058(2) 0.048(2) -0.0117(17) 0.0152(15) -0.0089(16)
C26 0.0410(17) 0.0412(19) 0.0425(18) -0.0074(15) 0.0182(15) -0.0079(14)
C27 0.0441(17) 0.0270(16) 0.0455(18) -0.0038(14) 0.0219(15) -0.0014(13)
C31 0.0308(15) 0.0283(16) 0.0427(17) 0.0003(13) 0.0137(13) 0.0011(12)
C32 0.0301(14) 0.0264(15) 0.0385(16) 0.0013(13) 0.0131(13) 0.0026(12)
C33 0.0333(15) 0.0352(17) 0.0495(19) 0.0005(15) 0.0199(14) 0.0011(13)
C34 0.0347(16) 0.0393(19) 0.063(2) -0.0023(16) 0.0232(16) -0.0052(14)
C35 0.0371(17) 0.043(2) 0.062(2) -0.0104(17) 0.0171(16) -0.0090(15)
C36 0.0372(16) 0.0379(18) 0.0479(19) -0.0062(15) 0.0162(15) -0.0044(14)
C37 0.0362(16) 0.0397(18) 0.0391(17) -0.0051(14) 0.0146(14) -0.0008(13)
C41 0.0335(15) 0.0292(16) 0.0341(16) -0.0008(13) 0.0128(13) 0.0015(12)
C42 0.0405(16) 0.0333(17) 0.0375(17) 0.0042(14) 0.0171(14) 0.0015(13)
C43 0.0479(19) 0.0332(18) 0.047(2) 0.0025(15) 0.0144(16) -0.0015(14)
C44 0.0503(19) 0.0373(19) 0.0420(19) -0.0057(15) 0.0106(16) 0.0058(15)
C45 0.0402(17) 0.051(2) 0.0348(17) -0.0046(15) 0.0156(14) 0.0093(15)
C46 0.0371(16) 0.0383(18) 0.0375(17) 0.0007(14) 0.0166(14) -0.0011(13)
C51 0.0298(14) 0.0281(16) 0.0421(17) -0.0031(13) 0.0188(13) -0.0033(12)
C52 0.0385(16) 0.0349(17) 0.0440(18) -0.0008(14) 0.0171(14) 0.0039(14)
C53 0.0513(19) 0.049(2) 0.0425(19) -0.0020(16) 0.0202(16) 0.0034(16)
C54 0.051(2) 0.050(2) 0.054(2) -0.0138(17) 0.0306(18) -0.0003(16)
C55 0.0417(18) 0.0393(19) 0.064(2) -0.0079(17) 0.0244(17) 0.0069(15)
C56 0.0369(16) 0.0376(18) 0.0448(19) 0.0017(15) 0.0177(14) 0.0046(14)
C121 0.0374(17) 0.0331(18) 0.064(2) 0.0158(16) 0.0237(16) 0.0085(14)
C122 0.056(2) 0.059(3) 0.078(3) 0.020(2) 0.042(2) 0.0211(19)
C123 0.071(3) 0.079(3) 0.107(4) 0.042(3) 0.060(3) 0.035(3)
C124 0.045(2) 0.069(3) 0.157(5) 0.051(3) 0.053(3) 0.019(2)
C125 0.035(2) 0.046(2) 0.136(4) 0.021(3) 0.022(2) 0.0042(17)
C126 0.0376(18) 0.0341(19) 0.088(3) 0.0125(19) 0.0184(19) 0.0034(15)
C141 0.0462(17) 0.0298(16) 0.0333(16) 0.0017(13) 0.0143(14) 0.0015(13)
C142 0.061(2) 0.0359(19) 0.049(2) -0.0018(15) 0.0286(17) -0.0049(16)
C143 0.081(3) 0.039(2) 0.051(2) -0.0136(17) 0.030(2) -0.0063(18)
C144 0.069(2) 0.042(2) 0.055(2) -0.0106(18) 0.0229(19) -0.0210(18)
C145 0.055(2) 0.051(2) 0.058(2) -0.0083(18) 0.0251(18) -0.0168(18)
C146 0.0468(18) 0.0405(19) 0.0438(19) -0.0067(15) 0.0199(15) -0.0062(15)
C161 0.0365(16) 0.0277(16) 0.0425(17) 0.0035(13) 0.0204(14) -0.0025(12)
C162 0.0371(16) 0.0326(17) 0.0440(18) 0.0006(14) 0.0189(14) -0.0011(13)
C163 0.0388(17) 0.042(2) 0.067(2) 0.0072(18) 0.0267(17) 0.0045(15)
C164 0.059(2) 0.039(2) 0.073(3) 0.0012(18) 0.046(2) 0.0025(16)
C165 0.068(2) 0.0398(19) 0.053(2) -0.0086(17) 0.0348(19) -0.0034(17)
C166 0.0450(17) 0.0351(18) 0.0422(18) -0.0024(14) 0.0177(15) -0.0014(14)

loop_
_atom_type_symbol
_atom_type_description
_atom_type_scat_dispersion_real
_atom_type_scat_dispersion_imag
_atom_type_scat_source
C C 0.0033 0.0016 'International Tables Vol C Tables 4.2.6.8 and 6.1.1.4'
H H 0.0000 0.0000 'International Tables Vol C Tables 4.2.6.8 and 6.1.1.4'
Fe Fe 0.3463 0.8444 'International Tables Vol C Tables 4.2.6.8 and 6.1.1.4'
N N 0.0061 0.0033 'International Tables Vol C Tables 4.2.6.8 and 6.1.1.4'
S S 0.1246 0.1234 'International Tables Vol C Tables 4.2.6.8 and 6.1.1.4'

loop_
_geom_angle_atom_site_label_1
_geom_angle_atom_site_label_2
_geom_angle_atom_site_label_3
_geom_angle
_geom_angle_site_symmetry_1
_geom_angle_site_symmetry_3
_geom_angle_publ_flag
N1 Fe1 N2 176.88(10) . . ?
N1 Fe1 N3 81.87(10) . . ?
N2 Fe1 N3 95.56(10) . . ?
N1 Fe1 N4 98.38(10) . . ?
N2 Fe1 N4 81.87(10) . . ?
N3 Fe1 N4 129.73(10) . . ?
N1 Fe1 S1 96.84(8) . . ?
N2 Fe1 S1 85.94(8) . . ?
N3 Fe1 S1 118.90(8) . . ?
N4 Fe1 S1 111.02(8) . . ?
C21 N1 C27 117.1(2) . . ?
C21 N1 Fe1 115.8(2) . . ?
C27 N1 Fe1 126.86(19) . . ?
C31 N2 C37 118.0(2) . . ?
C31 N2 Fe1 116.1(2) . . ?
C37 N2 Fe1 125.60(19) . . ?
C22 N3 C41 119.5(2) . . ?
C22 N3 Fe1 115.18(19) . . ?
C41 N3 Fe1 125.29(19) . . ?
C32 N4 C51 115.8(2) . . ?
C32 N4 Fe1 114.68(19) . . ?
C51 N4 Fe1 129.32(19) . . ?
C11 S1 Fe1 112.71(10) . . ?
C2S C1S C3S 118.5(6) . . ?
C1S C2S C5S 119.6(6) . . ?
C1S C3S C6S 121.3(6) . . ?
C6S C4S C5S 111.8(6) . . ?
C4S C5S C2S 123.1(6) . . ?
C4S C6S C3S 125.4(6) . . ?
C16 C11 C12 118.0(3) . . ?
C16 C11 S1 121.8(2) . . ?
C12 C11 S1 120.2(2) . . ?
C13 C12 C11 119.9(3) . . ?
C13 C12 C121 117.0(3) . . ?
C11 C12 C121 123.1(3) . . ?
C14 C13 C12 122.2(3) . . ?
C15 C14 C13 117.2(3) . . ?
C15 C14 C141 120.7(3) . . ?
C13 C14 C141 122.0(3) . . ?
C14 C15 C16 122.8(3) . . ?
C15 C16 C11 119.6(3) . . ?
C15 C16 C161 115.7(2) . . ?
C11 C16 C161 124.6(3) . . ?
N1 C21 C26 127.0(3) . . ?
N1 C21 C22 113.8(3) . . ?
C26 C21 C22 119.2(3) . . ?
N3 C22 C23 127.2(3) . . ?
N3 C22 C21 113.1(2) . . ?
C23 C22 C21 119.7(3) . . ?
C24 C23 C22 119.2(3) . . ?
C23 C24 C25 121.2(3) . . ?
C26 C25 C24 121.2(3) . . ?
C25 C26 C21 119.5(3) . . ?
N2 C31 C36 127.1(3) . . ?
N2 C31 C32 113.2(3) . . ?
C36 C31 C32 119.7(3) . . ?
N4 C32 C31 114.0(2) . . ?
N4 C32 C33 126.7(3) . . ?
C31 C32 C33 119.3(3) . . ?
C34 C33 C32 119.0(3) . . ?
C33 C34 C35 121.6(3) . . ?
C36 C35 C34 121.0(3) . . ?
C35 C36 C31 119.4(3) . . ?
C42 C41 C46 119.7(3) . . ?
C42 C41 N3 120.0(3) . . ?
C46 C41 N3 120.1(3) . . ?
C41 C42 C43 119.7(3) . . ?
C44 C43 C42 120.4(3) . . ?
C45 C44 C43 119.7(3) . . ?
C44 C45 C46 120.7(3) . . ?
C45 C46 C41 119.9(3) . . ?
C52 C51 C56 119.3(3) . . ?
C52 C51 N4 121.7(3) . . ?
C56 C51 N4 119.0(3) . . ?
C53 C52 C51 120.1(3) . . ?
C54 C53 C52 120.3(3) . . ?
C55 C54 C53 120.0(3) . . ?
C54 C55 C56 120.3(3) . . ?
C55 C56 C51 120.1(3) . . ?
C122 C121 C126 119.0(3) . . ?
C122 C121 C12 119.3(3) . . ?
C126 C121 C12 121.6(3) . . ?
C121 C122 C123 120.0(5) . . ?
C124 C123 C122 120.3(5) . . ?
C123 C124 C125 120.2(4) . . ?
C124 C125 C126 120.2(5) . . ?
C125 C126 C121 120.3(4) . . ?
C142 C141 C146 117.7(3) . . ?
C142 C141 C14 120.6(3) . . ?
C146 C141 C14 121.7(3) . . ?
C141 C142 C143 121.1(3) . . ?
C144 C143 C142 120.6(3) . . ?
C143 C144 C145 119.1(3) . . ?
C144 C145 C146 120.7(3) . . ?
C145 C146 C141 120.9(3) . . ?
C166 C161 C162 118.3(3) . . ?
C166 C161 C16 121.2(3) . . ?
C162 C161 C16 120.0(3) . . ?
C163 C162 C161 120.9(3) . . ?
C164 C163 C162 120.4(3) . . ?
C165 C164 C163 119.6(3) . . ?
C164 C165 C166 120.2(3) . . ?
C161 C166 C165 120.6(3) . . ?

loop_
_geom_bond_atom_site_label_1
_geom_bond_atom_site_label_2
_geom_bond_distance
_geom_bond_site_symmetry_2
_geom_bond_publ_flag
Fe1 N1 1.895(2) . ?
Fe1 N2 1.901(2) . ?
Fe1 N3 1.922(2) . ?
Fe1 N4 1.924(2) . ?
Fe1 S1 2.2684(10) . ?
N1 C21 1.346(4) . ?
N1 C27 1.463(4) . ?
N2 C31 1.349(4) . ?
N2 C37 1.461(4) . ?
N3 C22 1.350(4) . ?
N3 C41 1.428(4) . ?
N4 C32 1.352(4) . ?
N4 C51 1.429(4) . ?
S1 C11 1.774(3) . ?
C1S C2S 1.285(8) . ?
C1S C3S 1.356(7) . ?
C2S C5S 1.463(9) . ?
C3S C6S 1.380(8) . ?
C4S C6S 1.335(9) . ?
C4S C5S 1.389(9) . ?
C11 C16 1.414(4) . ?
C11 C12 1.421(4) . ?
C12 C13 1.395(4) . ?
C12 C121 1.505(4) . ?
C13 C14 1.395(4) . ?
C14 C15 1.387(4) . ?
C14 C141 1.492(4) . ?
C15 C16 1.396(4) . ?
C16 C161 1.498(4) . ?
C21 C26 1.425(4) . ?
C21 C22 1.428(4) . ?
C22 C23 1.424(4) . ?
C23 C24 1.371(5) . ?
C24 C25 1.412(5) . ?
C25 C26 1.368(5) . ?
C31 C36 1.417(4) . ?
C31 C32 1.425(4) . ?
C32 C33 1.425(4) . ?
C33 C34 1.367(4) . ?
C34 C35 1.407(5) . ?
C35 C36 1.365(5) . ?
C41 C42 1.389(4) . ?
C41 C46 1.395(4) . ?
C42 C43 1.391(5) . ?
C43 C44 1.389(5) . ?
C44 C45 1.376(5) . ?
C45 C46 1.385(5) . ?
C51 C52 1.387(4) . ?
C51 C56 1.398(4) . ?
C52 C53 1.386(5) . ?
C53 C54 1.382(5) . ?
C54 C55 1.380(5) . ?
C55 C56 1.381(5) . ?
C121 C122 1.385(5) . ?
C121 C126 1.395(5) . ?
C122 C123 1.408(6) . ?
C123 C124 1.363(8) . ?
C124 C125 1.380(8) . ?
C125 C126 1.392(5) . ?
C141 C142 1.382(4) . ?
C141 C146 1.398(4) . ?
C142 C143 1.396(5) . ?
C143 C144 1.368(5) . ?
C144 C145 1.383(5) . ?
C145 C146 1.383(5) . ?
C161 C166 1.391(4) . ?
C161 C162 1.392(4) . ?
C162 C163 1.387(4) . ?
C163 C164 1.383(5) . ?
C164 C165 1.378(5) . ?
C165 C166 1.397(5) . ?

loop_
_geom_torsion_atom_site_label_1
_geom_torsion_atom_site_label_2
_geom_torsion_atom_site_label_3
_geom_torsion_atom_site_label_4
_geom_torsion
_geom_torsion_site_symmetry_1
_geom_torsion_site_symmetry_2
_geom_torsion_site_symmetry_3
_geom_torsion_site_symmetry_4
_geom_torsion_publ_flag
N2 Fe1 N1 C21 39(2) . . . . ?
N3 Fe1 N1 C21 4.8(2) . . . . ?
N4 Fe1 N1 C21 133.9(2) . . . . ?
S1 Fe1 N1 C21 -113.6(2) . . . . ?
N2 Fe1 N1 C27 -145.7(18) . . . . ?
N3 Fe1 N1 C27 179.6(3) . . . . ?
N4 Fe1 N1 C27 -51.2(2) . . . . ?
S1 Fe1 N1 C27 61.3(2) . . . . ?
N1 Fe1 N2 C31 93.6(19) . . . . ?
N3 Fe1 N2 C31 128.0(2) . . . . ?
N4 Fe1 N2 C31 -1.4(2) . . . . ?
S1 Fe1 N2 C31 -113.3(2) . . . . ?
N1 Fe1 N2 C37 -92.1(19) . . . . ?
N3 Fe1 N2 C37 -57.6(2) . . . . ?
N4 Fe1 N2 C37 173.0(2) . . . . ?
S1 Fe1 N2 C37 61.0(2) . . . . ?
N1 Fe1 N3 C22 -3.5(2) . . . . ?
N2 Fe1 N3 C22 178.3(2) . . . . ?
N4 Fe1 N3 C22 -97.7(2) . . . . ?
S1 Fe1 N3 C22 89.9(2) . . . . ?
N1 Fe1 N3 C41 178.8(2) . . . . ?
N2 Fe1 N3 C41 0.6(2) . . . . ?
N4 Fe1 N3 C41 84.6(3) . . . . ?
S1 Fe1 N3 C41 -87.9(2) . . . . ?
N1 Fe1 N4 C32 -174.1(2) . . . . ?
N2 Fe1 N4 C32 2.7(2) . . . . ?
N3 Fe1 N4 C32 -87.8(2) . . . . ?
S1 Fe1 N4 C32 85.2(2) . . . . ?
N1 Fe1 N4 C51 11.4(3) . . . . ?
N2 Fe1 N4 C51 -171.7(3) . . . . ?
N3 Fe1 N4 C51 97.8(3) . . . . ?
S1 Fe1 N4 C51 -89.3(2) . . . . ?
N1 Fe1 S1 C11 5.92(13) . . . . ?
N2 Fe1 S1 C11 -172.66(13) . . . . ?
N3 Fe1 S1 C11 -78.54(14) . . . . ?
N4 Fe1 S1 C11 107.65(13) . . . . ?
C3S C1S C2S C5S -5.7(7) . . . . ?
C2S C1S C3S C6S 2.0(7) . . . . ?
C6S C4S C5S C2S 0.7(9) . . . . ?
C1S C2S C5S C4S 4.6(9) . . . . ?
C5S C4S C6S C3S -4.7(11) . . . . ?
C1S C3S C6S C4S 3.7(11) . . . . ?
Fe1 S1 C11 C16 73.5(3) . . . . ?
Fe1 S1 C11 C12 -104.6(2) . . . . ?
C16 C11 C12 C13 -2.5(4) . . . . ?
S1 C11 C12 C13 175.6(2) . . . . ?
C16 C11 C12 C121 178.5(3) . . . . ?
S1 C11 C12 C121 -3.3(4) . . . . ?
C11 C12 C13 C14 -1.6(5) . . . . ?
C121 C12 C13 C14 177.4(3) . . . . ?
C12 C13 C14 C15 3.6(4) . . . . ?
C12 C13 C14 C141 -177.5(3) . . . . ?
C13 C14 C15 C16 -1.5(4) . . . . ?
C141 C14 C15 C16 179.5(3) . . . . ?
C14 C15 C16 C11 -2.5(4) . . . . ?
C14 C15 C16 C161 175.2(3) . . . . ?
C12 C11 C16 C15 4.5(4) . . . . ?
S1 C11 C16 C15 -173.6(2) . . . . ?
C12 C11 C16 C161 -173.0(3) . . . . ?
S1 C11 C16 C161 8.9(4) . . . . ?
C27 N1 C21 C26 1.2(4) . . . . ?
Fe1 N1 C21 C26 176.6(2) . . . . ?
C27 N1 C21 C22 179.5(2) . . . . ?
Fe1 N1 C21 C22 -5.1(3) . . . . ?
C41 N3 C22 C23 -3.4(5) . . . . ?
Fe1 N3 C22 C23 178.7(2) . . . . ?
C41 N3 C22 C21 179.6(2) . . . . ?
Fe1 N3 C22 C21 1.7(3) . . . . ?
N1 C21 C22 N3 2.2(4) . . . . ?
C26 C21 C22 N3 -179.4(3) . . . . ?
N1 C21 C22 C23 -175.1(3) . . . . ?
C26 C21 C22 C23 3.3(4) . . . . ?
N3 C22 C23 C24 -179.0(3) . . . . ?
C21 C22 C23 C24 -2.2(5) . . . . ?
C22 C23 C24 C25 -0.2(5) . . . . ?
C23 C24 C25 C26 1.4(5) . . . . ?
C24 C25 C26 C21 -0.2(5) . . . . ?
N1 C21 C26 C25 176.0(3) . . . . ?
C22 C21 C26 C25 -2.1(5) . . . . ?
C37 N2 C31 C36 5.8(5) . . . . ?
Fe1 N2 C31 C36 -179.4(3) . . . . ?
C37 N2 C31 C32 -175.0(3) . . . . ?
Fe1 N2 C31 C32 -0.2(3) . . . . ?
C51 N4 C32 C31 171.7(2) . . . . ?
Fe1 N4 C32 C31 -3.6(3) . . . . ?
C51 N4 C32 C33 -9.4(4) . . . . ?
Fe1 N4 C32 C33 175.4(2) . . . . ?
N2 C31 C32 N4 2.5(4) . . . . ?
C36 C31 C32 N4 -178.3(3) . . . . ?
N2 C31 C32 C33 -176.6(3) . . . . ?
C36 C31 C32 C33 2.7(4) . . . . ?
N4 C32 C33 C34 179.7(3) . . . . ?
C31 C32 C33 C34 -1.4(4) . . . . ?
C32 C33 C34 C35 -0.3(5) . . . . ?
C33 C34 C35 C36 0.6(5) . . . . ?
C34 C35 C36 C31 0.7(5) . . . . ?
N2 C31 C36 C35 176.8(3) . . . . ?
C32 C31 C36 C35 -2.4(5) . . . . ?
C22 N3 C41 C42 118.8(3) . . . . ?
Fe1 N3 C41 C42 -63.6(3) . . . . ?
C22 N3 C41 C46 -66.4(4) . . . . ?
Fe1 N3 C41 C46 111.2(3) . . . . ?
C46 C41 C42 C43 -2.1(4) . . . . ?
N3 C41 C42 C43 172.7(3) . . . . ?
C41 C42 C43 C44 0.8(5) . . . . ?
C42 C43 C44 C45 0.9(5) . . . . ?
C43 C44 C45 C46 -1.3(5) . . . . ?
C44 C45 C46 C41 0.0(5) . . . . ?
C42 C41 C46 C45 1.7(4) . . . . ?
N3 C41 C46 C45 -173.1(3) . . . . ?
C32 N4 C51 C52 104.6(3) . . . . ?
Fe1 N4 C51 C52 -81.0(3) . . . . ?
C32 N4 C51 C56 -75.9(3) . . . . ?
Fe1 N4 C51 C56 98.6(3) . . . . ?
C56 C51 C52 C53 2.0(5) . . . . ?
N4 C51 C52 C53 -178.5(3) . . . . ?
C51 C52 C53 C54 -0.6(5) . . . . ?
C52 C53 C54 C55 -0.5(5) . . . . ?
C53 C54 C55 C56 0.2(5) . . . . ?
C54 C55 C56 C51 1.2(5) . . . . ?
C52 C51 C56 C55 -2.2(5) . . . . ?
N4 C51 C56 C55 178.2(3) . . . . ?
C13 C12 C121 C122 -44.5(4) . . . . ?
C11 C12 C121 C122 134.5(3) . . . . ?
C13 C12 C121 C126 132.0(3) . . . . ?
C11 C12 C121 C126 -49.0(5) . . . . ?
C126 C121 C122 C123 1.3(5) . . . . ?
C12 C121 C122 C123 177.9(3) . . . . ?
C121 C122 C123 C124 0.1(6) . . . . ?
C122 C123 C124 C125 -0.8(7) . . . . ?
C123 C124 C125 C126 0.2(7) . . . . ?
C124 C125 C126 C121 1.2(6) . . . . ?
C122 C121 C126 C125 -2.0(5) . . . . ?
C12 C121 C126 C125 -178.4(3) . . . . ?
C15 C14 C141 C142 -144.5(3) . . . . ?
C13 C14 C141 C142 36.7(4) . . . . ?
C15 C14 C141 C146 33.3(4) . . . . ?
C13 C14 C141 C146 -145.6(3) . . . . ?
C146 C141 C142 C143 -1.7(5) . . . . ?
C14 C141 C142 C143 176.2(3) . . . . ?
C141 C142 C143 C144 0.9(6) . . . . ?
C142 C143 C144 C145 0.6(6) . . . . ?
C143 C144 C145 C146 -1.3(6) . . . . ?
C144 C145 C146 C141 0.5(6) . . . . ?
C142 C141 C146 C145 1.0(5) . . . . ?
C14 C141 C146 C145 -176.9(3) . . . . ?
C15 C16 C161 C166 -124.5(3) . . . . ?
C11 C16 C161 C166 53.1(4) . . . . ?
C15 C16 C161 C162 47.3(4) . . . . ?
C11 C16 C161 C162 -135.1(3) . . . . ?
C166 C161 C162 C163 0.5(5) . . . . ?
C16 C161 C162 C163 -171.5(3) . . . . ?
C161 C162 C163 C164 0.7(5) . . . . ?
C162 C163 C164 C165 -1.1(5) . . . . ?
C163 C164 C165 C166 0.4(5) . . . . ?
C162 C161 C166 C165 -1.3(5) . . . . ?
C16 C161 C166 C165 170.6(3) . . . . ?
C164 C165 C166 C161 0.9(5) . . . . ?
